data_4511920
loop_
_publ_author_name
'Patil, Rahul S.'
'Mossine, Andrew V.'
'Kumari, Harshita'
'Barnes, Charles L.'
'Atwood, Jerry L.'

_publ_section_title
;
 Engineering Void Space Enclosed within Resorcin[4]arene-Based
 Supramolecular Frameworks
;
_journal_issue 10
_journal_name_full 'Crystal Growth &amp; Design'
_journal_page_first 5212
_journal_paper_doi 10.1021/cg501014c
_journal_volume 14
_journal_year 2014
_chemical_formula_moiety 'C32H32O8, 2(C12H10N2), 4(C2H3N1)'
_chemical_formula_sum 'C64 H64 N8 O8'
_chemical_formula_weight 1073.23
_chemical_name_common 'RsC1, bpe, acetonitrile'
_chemical_name_systematic 'C-methylresorcinol[4]arene, trans-1,2-Bis(4-pyridyl)ethylene, acetonitrile'
_space_group_IT_number 11
_symmetry_cell_setting monoclinic
_symmetry_Int_Tables_number 11
_symmetry_space_group_name_Hall '-P 2yb'
_symmetry_space_group_name_H-M 'P 1 21/m 1'
_atom_sites_solution_hydrogens geom
_atom_sites_solution_primary direct
_atom_sites_solution_secondary difmap
_audit_creation_method SHELXL-97
_cell_angle_alpha 90.00
_cell_angle_beta 91.889(2)
_cell_angle_gamma 90.00
_cell_formula_units_Z 2
_cell_length_a 10.051(2)
_cell_length_b 25.409(5)
_cell_length_c 11.661(2)
_cell_measurement_reflns_used 4702
_cell_measurement_temperature 173(2)
_cell_measurement_theta_max 22.59
_cell_measurement_theta_min 2.37
_cell_volume 2976.4(10)
_computing_cell_refinement 'APEX2 (Bruker AXS, 2008)'
_computing_data_collection 'APEX2 (Bruker AXS, 2008)'
_computing_data_reduction 'APEX2 (Bruker AXS, 2008)'
_computing_molecular_graphics 'X-SEED, Barbour, 2001'
_computing_publication_material 'CIFTAB (Sheldrick, 2013)'
_computing_structure_refinement 'SHELXL-2013 (Sheldrick, 2013)'
_computing_structure_solution 'SHELXS-2013 (Sheldrick, 2013)'
_diffrn_ambient_temperature 173(2)
_diffrn_measured_fraction_theta_full 0.995
_diffrn_measured_fraction_theta_max 0.995
_diffrn_measurement_device_type 'Bruker APEXII CCD area detector'
_diffrn_measurement_method 'omega scans'
_diffrn_radiation_monochromator graphite
_diffrn_radiation_type MoK\a
_diffrn_radiation_wavelength 0.71073
_diffrn_reflns_av_R_equivalents 0.0739
_diffrn_reflns_av_sigmaI/netI 0.0722
_diffrn_reflns_limit_h_max 12
_diffrn_reflns_limit_h_min -12
_diffrn_reflns_limit_k_max 32
_diffrn_reflns_limit_k_min -32
_diffrn_reflns_limit_l_max 14
_diffrn_reflns_limit_l_min -14
_diffrn_reflns_number 33816
_diffrn_reflns_theta_full 27.23
_diffrn_reflns_theta_max 27.23
_diffrn_reflns_theta_min 1.60
_diffrn_source 'fine-focus sealed tube'
_diffrn_standards_decay_% 0.0
_exptl_absorpt_coefficient_mu 0.080
_exptl_absorpt_correction_T_max 0.99
_exptl_absorpt_correction_T_min 0.68
_exptl_absorpt_correction_type multi-scan
_exptl_absorpt_process_details
;
 Data were corrected for decay and absorption using the program SADABS 
 (Sheldrick, G. M. (2003). SADABS. Version 2.10. University of
 G\"ottingen, Germany).
;
_exptl_crystal_colour colourless
_exptl_crystal_density_diffrn 1.197
_exptl_crystal_density_method 'not measured'
_exptl_crystal_description Plate
_exptl_crystal_F_000 1136
_exptl_crystal_size_max 0.50
_exptl_crystal_size_mid 0.25
_exptl_crystal_size_min 0.10
_refine_diff_density_max 0.627
_refine_diff_density_min -0.313
_refine_diff_density_rms 0.092
_refine_ls_extinction_method none
_refine_ls_goodness_of_fit_ref 1.138
_refine_ls_hydrogen_treatment mixed
_refine_ls_matrix_type full
_refine_ls_number_parameters 451
_refine_ls_number_reflns 6764
_refine_ls_number_restraints 0
_refine_ls_restrained_S_all 1.138
_refine_ls_R_factor_all 0.1170
_refine_ls_R_factor_gt 0.0846
_refine_ls_shift/su_max 0.000
_refine_ls_shift/su_mean 0.000
_refine_ls_structure_factor_coef Fsqd
_refine_ls_weighting_details 'calc w=1/[\s^2^(Fo^2^)+(0.1009P)^2^+4.0735P] where P=(Fo^2^+2Fc^2^)/3'
_refine_ls_weighting_scheme calc
_refine_ls_wR_factor_gt 0.2357
_refine_ls_wR_factor_ref 0.2535
_reflns_number_gt 4749
_reflns_number_total 6764
_reflns_threshold_expression >2sigma(I)
_cod_data_source_file cg501014c_si_004.cif
_cod_data_source_block h:\xrdlab~1\rsc1_l~1\rsc1_b~2\work\rprc1bpe
_cod_depositor_comments 'Adding full bibliography for 4511919--4511929.cif.'
_cod_original_cell_volume 2976.5(10)
_cod_original_sg_symbol_H-M 'P 21/m'
_cod_database_code 4511920

loop_
_symmetry_equiv_pos_as_xyz
'x, y, z'
'-x, y+1/2, -z'
'-x, -y, -z'
'x, -y-1/2, z'

loop_
_atom_site_label
_atom_site_type_symbol
_atom_site_fract_x
_atom_site_fract_y
_atom_site_fract_z
_atom_site_U_iso_or_equiv
_atom_site_adp_type
_atom_site_occupancy
_atom_site_symmetry_multiplicity
_atom_site_calc_flag
_atom_site_refinement_flags
_atom_site_disorder_assembly
_atom_site_disorder_group
O1 O 1.1158(2) 0.43128(10) 0.44600(19) 0.0294(5) Uani 1 1 d . . .
H1 H 1.0784 0.4469 0.3902 0.035 Uiso 1 1 calc R . .
O2 O 0.6693(2) 0.43194(10) 0.58256(19) 0.0294(5) Uani 1 1 d . . .
H2 H 0.6559 0.4496 0.5224 0.035 Uiso 1 1 calc R . .
O3 O 0.5244(2) 0.34192(10) 0.5557(2) 0.0328(6) Uani 1 1 d . . .
H3 H 0.5660 0.3684 0.5810 0.039 Uiso 1 1 calc R . .
O4 O 1.2219(2) 0.34220(10) 0.35167(19) 0.0347(6) Uani 1 1 d . . .
H4 H 1.1960 0.3682 0.3895 0.042 Uiso 1 1 calc R . .
C3D C 0.865(2) 0.2787(9) 0.365(2) 0.063(6) Uiso 0.25 1 d P . 2
C1A C 1.1968(4) 0.2500 0.5922(4) 0.0236(9) Uani 1 2 d S . .
H1A H 1.1870 0.2500 0.6730 0.028 Uiso 1 2 calc SR . .
C2A C 1.2036(3) 0.29845(13) 0.5364(2) 0.0237(6) Uani 1 1 d . . .
C3A C 1.2150(3) 0.29748(14) 0.4177(3) 0.0273(7) Uani 1 1 d . . .
C4A C 1.2209(4) 0.2500 0.3584(4) 0.0291(10) Uani 1 2 d S . .
H4A H 1.2291 0.2500 0.2775 0.035 Uiso 1 2 calc SR . .
C5A C 1.1973(3) 0.35016(13) 0.6013(3) 0.0243(6) Uani 1 1 d . . .
H5A H 1.2553 0.3755 0.5606 0.029 Uiso 1 1 calc R . .
C6A C 0.9588(3) 0.35383(13) 0.6660(3) 0.0257(7) Uani 1 1 d . . .
H6A H 0.9818 0.3264 0.7183 0.031 Uiso 1 1 calc R . .
C7A C 0.8284(3) 0.37295(13) 0.6641(3) 0.0251(7) Uani 1 1 d . . .
C8A C 0.7973(3) 0.41325(13) 0.5860(3) 0.0256(7) Uani 1 1 d . . .
C9A C 0.8926(3) 0.43346(13) 0.5147(3) 0.0259(7) Uani 1 1 d . . .
H9A H 0.8704 0.4613 0.4632 0.031 Uiso 1 1 calc R . .
C10A C 1.0206(3) 0.41291(13) 0.5189(3) 0.0244(7) Uani 1 1 d . . .
C11A C 1.0569(3) 0.37296(13) 0.5953(3) 0.0252(7) Uani 1 1 d . . .
C12A C 0.7245(3) 0.35047(14) 0.7434(3) 0.0274(7) Uani 1 1 d . . .
H12A H 0.6480 0.3757 0.7421 0.033 Uiso 1 1 calc R . .
C13A C 0.7156(4) 0.2500 0.7393(4) 0.0258(10) Uani 1 2 d S . .
H13A H 0.7803 0.2500 0.8006 0.031 Uiso 1 2 calc SR . .
C14A C 0.6714(3) 0.29833(13) 0.6974(3) 0.0249(7) Uani 1 1 d . . .
C15A C 0.5762(3) 0.29728(13) 0.6061(3) 0.0265(7) Uani 1 1 d . . .
C16A C 0.5291(4) 0.2500 0.5620(4) 0.0269(10) Uani 1 2 d S . .
H16A H 0.4641 0.2500 0.5010 0.032 Uiso 1 2 calc SR . .
C17A C 1.2526(3) 0.34651(14) 0.7247(3) 0.0299(7) Uani 1 1 d . . .
H17A H 1.1976 0.3224 0.7684 0.045 Uiso 1 1 calc R . .
H17B H 1.2514 0.3815 0.7602 0.045 Uiso 1 1 calc R . .
H17C H 1.3442 0.3334 0.7247 0.045 Uiso 1 1 calc R . .
C18A C 0.7779(3) 0.34765(15) 0.8672(3) 0.0334(8) Uani 1 1 d . . .
H18A H 0.7079 0.3346 0.9165 0.050 Uiso 1 1 calc R . .
H18B H 0.8058 0.3828 0.8928 0.050 Uiso 1 1 calc R . .
H18C H 0.8543 0.3237 0.8720 0.050 Uiso 1 1 calc R . .
N1B N 0.5818(3) 0.47548(12) 0.3881(2) 0.0322(7) Uani 1 1 d . . .
C1B C 0.6170(3) 0.51533(15) 0.3206(3) 0.0322(8) Uani 1 1 d . . .
H1B H 0.6940 0.5351 0.3421 0.039 Uiso 1 1 calc R . .
N2B N 0.0140(3) 0.53010(12) -0.2585(2) 0.0314(6) Uani 1 1 d . . .
C2B C 0.5466(3) 0.52938(15) 0.2206(3) 0.0315(7) Uani 1 1 d . . .
H2B H 0.5754 0.5582 0.1757 0.038 Uiso 1 1 calc R . .
C3B C 0.4337(3) 0.50096(14) 0.1866(3) 0.0297(7) Uani 1 1 d . . .
C4B C 0.3962(4) 0.45975(16) 0.2576(3) 0.0404(9) Uani 1 1 d . . .
H4B H 0.3194 0.4394 0.2383 0.048 Uiso 1 1 calc R . .
C5B C 0.4711(4) 0.44859(16) 0.3564(3) 0.0403(9) Uani 1 1 d . . .
H5B H 0.4432 0.4206 0.4040 0.048 Uiso 1 1 calc R . .
C6B C 0.3585(3) 0.51643(15) 0.0822(3) 0.0315(8) Uani 1 1 d . . .
H6B H 0.395(4) 0.5503(15) 0.046(3) 0.030(9) Uiso 1 1 d . . .
H7B H 0.230(4) 0.4539(15) 0.072(3) 0.032(9) Uiso 1 1 d . . .
C7B C 0.2577(3) 0.48876(15) 0.0356(3) 0.0311(7) Uani 1 1 d . . .
C8B C 0.1026(3) 0.56457(15) -0.2131(3) 0.0346(8) Uani 1 1 d . . .
H8B H 0.1091 0.5984 -0.2473 0.042 Uiso 1 1 calc R . .
C9B C 0.1847(3) 0.55301(15) -0.1186(3) 0.0342(8) Uani 1 1 d . . .
H9B H 0.2463 0.5785 -0.0899 0.041 Uiso 1 1 calc R . .
C10B C 0.1769(3) 0.50430(14) -0.0661(3) 0.0289(7) Uani 1 1 d . . .
C11B C 0.0856(3) 0.46871(15) -0.1143(3) 0.0305(7) Uani 1 1 d . . .
H11B H 0.0769 0.4346 -0.0819 0.037 Uiso 1 1 calc R . .
C12B C 0.0077(3) 0.48298(14) -0.2093(3) 0.0311(7) Uani 1 1 d . . .
H12B H -0.0533 0.4579 -0.2409 0.037 Uiso 1 1 calc R . .
N1C N 1.080(3) 0.2500 0.913(3) 0.081(12) Uiso 0.50 2 d SP . 1
C1C C 1.0437(18) 0.2669(6) 0.9982(17) 0.035(5) Uiso 0.25 1 d P . 1
C2C C 0.998(3) 0.2940(11) 1.111(2) 0.077(7) Uiso 0.25 1 d P . 1
N2D N 0.866(3) 0.3033(12) 0.282(3) 0.120(8) Uiso 0.25 1 d P . 2
N1D N 0.791(2) 0.3219(8) 0.3297(18) 0.082(5) Uiso 0.25 1 d P . 1
C1D C 0.824(2) 0.2882(8) 0.3967(19) 0.055(5) Uiso 0.25 1 d P . 1
C2D C 0.867(2) 0.2500 0.467(2) 0.061(9) Uiso 0.50 2 d SP . 1
C4D C 0.8696(13) 0.2392(5) 0.4492(13) 0.008(3) Uiso 0.25 1 d P . 2
N1E N 0.7357(13) 0.3139(5) 0.1685(11) 0.059(3) Uiso 0.30 1 d P A 1
C1E C 0.6411(10) 0.3124(4) 0.2108(9) 0.025(2) Uiso 0.30 1 d P A 1
N2E N 0.465(2) 0.3731(8) 0.026(2) 0.071(7) Uani 0.30 1 d P B 2
C2E C 0.5174(17) 0.3103(7) 0.2650(14) 0.051(4) Uiso 0.30 1 d P A 1
N3E N 0.4150(17) 0.3607(6) -0.0037(11) 0.064(4) Uani 0.40 1 d P . 3
C3E C 0.494(2) 0.3546(7) 0.110(2) 0.071(6) Uani 0.30 1 d P B 2
C4E C 0.531(2) 0.3332(6) 0.241(2) 0.095(9) Uani 0.30 1 d P B 2
C5E C 0.4228(9) 0.3182(5) -0.0360(8) 0.041(2) Uani 0.40 1 d P . 3
C6E C 0.4344(8) 0.2630(3) -0.0765(7) 0.031(2) Uani 0.40 1 d P . 3
C4C C 1.082(4) 0.3294(12) 1.0834(17) 0.128(15) Uani 0.25 1 d P . 2
C3C C 1.0678(18) 0.2867(8) 0.9856(17) 0.042(4) Uani 0.25 1 d P . 2
N2C N 1.0732(19) 0.2500 0.910(2) 0.073(12) Uani 0.50 2 d SP . 2

loop_
_atom_site_aniso_label
_atom_site_aniso_U_11
_atom_site_aniso_U_22
_atom_site_aniso_U_33
_atom_site_aniso_U_23
_atom_site_aniso_U_13
_atom_site_aniso_U_12
O1 0.0188(10) 0.0433(14) 0.0261(12) 0.0076(10) 0.0027(8) 0.0017(9)
O2 0.0176(10) 0.0461(14) 0.0245(11) 0.0016(10) -0.0002(8) 0.0043(9)
O3 0.0198(11) 0.0420(14) 0.0360(13) 0.0028(11) -0.0072(9) 0.0006(10)
O4 0.0354(13) 0.0440(15) 0.0252(12) 0.0071(10) 0.0064(10) 0.0049(11)
C1A 0.0144(19) 0.041(3) 0.0152(19) 0.000 -0.0018(15) 0.000
C2A 0.0104(12) 0.0403(18) 0.0201(14) -0.0001(13) -0.0022(10) -0.0004(12)
C3A 0.0157(14) 0.0419(19) 0.0243(16) 0.0061(14) -0.0001(11) 0.0011(13)
C4A 0.021(2) 0.051(3) 0.015(2) 0.000 -0.0010(16) 0.000
C5A 0.0156(14) 0.0353(17) 0.0221(15) 0.0009(13) -0.0002(11) -0.0013(12)
C6A 0.0195(14) 0.0386(18) 0.0188(14) -0.0021(13) -0.0010(11) -0.0008(13)
C7A 0.0165(14) 0.0391(18) 0.0197(15) -0.0056(13) -0.0011(11) 0.0002(12)
C8A 0.0152(14) 0.0409(19) 0.0207(15) -0.0050(13) -0.0014(11) 0.0002(12)
C9A 0.0218(15) 0.0357(18) 0.0200(15) -0.0003(13) -0.0018(11) 0.0001(13)
C10A 0.0183(14) 0.0357(17) 0.0192(15) -0.0016(13) 0.0013(11) -0.0033(12)
C11A 0.0154(13) 0.0394(18) 0.0208(15) -0.0036(13) -0.0004(11) -0.0019(12)
C12A 0.0178(14) 0.0421(19) 0.0223(15) -0.0036(14) 0.0031(12) 0.0017(13)
C13A 0.0157(19) 0.047(3) 0.015(2) 0.000 0.0034(15) 0.000
C14A 0.0142(13) 0.0428(19) 0.0180(14) -0.0014(13) 0.0036(11) -0.0005(12)
C15A 0.0134(13) 0.0413(19) 0.0249(16) 0.0021(14) 0.0017(11) 0.0033(12)
C16A 0.0140(19) 0.042(3) 0.024(2) 0.000 -0.0020(16) 0.000
C17A 0.0160(14) 0.048(2) 0.0254(16) -0.0073(14) -0.0013(12) -0.0019(13)
C18A 0.0281(16) 0.054(2) 0.0184(15) -0.0069(15) 0.0015(12) -0.0008(15)
N1B 0.0202(13) 0.0507(18) 0.0255(14) -0.0017(13) -0.0002(11) 0.0014(12)
C1B 0.0179(15) 0.050(2) 0.0290(17) -0.0063(16) -0.0012(12) 0.0003(14)
N2B 0.0223(13) 0.0486(18) 0.0231(14) -0.0038(13) 0.0005(10) 0.0003(12)
C2B 0.0224(15) 0.045(2) 0.0270(16) -0.0023(15) 0.0025(13) 0.0008(14)
C3B 0.0216(15) 0.049(2) 0.0189(15) -0.0037(14) 0.0003(12) 0.0010(14)
C4B 0.0291(18) 0.060(2) 0.0317(19) 0.0062(17) -0.0071(14) -0.0111(17)
C5B 0.0321(18) 0.057(2) 0.0309(18) 0.0068(17) -0.0042(15) -0.0103(17)
C6B 0.0230(15) 0.050(2) 0.0218(16) -0.0022(15) 0.0010(12) -0.0002(15)
C7B 0.0213(15) 0.050(2) 0.0218(16) -0.0017(15) 0.0004(12) 0.0020(14)
C8B 0.0347(18) 0.044(2) 0.0248(17) -0.0010(15) -0.0028(14) -0.0038(15)
C9B 0.0298(17) 0.050(2) 0.0226(16) -0.0055(15) -0.0006(13) -0.0081(15)
C10B 0.0202(15) 0.049(2) 0.0179(15) -0.0053(14) 0.0003(12) -0.0002(14)
C11B 0.0224(15) 0.043(2) 0.0258(16) -0.0010(14) 0.0026(12) -0.0003(14)
C12B 0.0226(15) 0.045(2) 0.0259(16) -0.0053(15) 0.0001(12) -0.0025(14)
N2E 0.077(13) 0.045(10) 0.093(18) -0.029(11) 0.048(13) -0.016(9)
N3E 0.112(12) 0.045(8) 0.033(5) -0.007(5) -0.031(7) 0.019(7)
C3E 0.074(12) 0.043(9) 0.100(16) -0.021(10) 0.053(12) -0.028(8)
C4E 0.117(17) 0.016(7) 0.16(2) -0.010(10) 0.077(16) 0.013(9)
C5E 0.029(4) 0.069(7) 0.023(4) 0.014(5) -0.010(3) 0.004(4)
C6E 0.028(4) 0.031(7) 0.035(4) 0.006(3) 0.010(3) 0.005(3)
C4C 0.23(4) 0.12(2) 0.027(10) -0.038(12) -0.068(16) 0.12(3)
C3C 0.039(9) 0.044(11) 0.044(10) 0.007(9) -0.010(7) 0.003(9)
N2C 0.014(5) 0.18(3) 0.031(7) 0.000 0.013(4) 0.000

loop_
_atom_type_symbol
_atom_type_description
_atom_type_scat_dispersion_real
_atom_type_scat_dispersion_imag
_atom_type_scat_source
C C 0.0033 0.0016 'International Tables Vol C Tables 4.2.6.8 and 6.1.1.4'
H H 0.0000 0.0000 'International Tables Vol C Tables 4.2.6.8 and 6.1.1.4'
N N 0.0061 0.0033 'International Tables Vol C Tables 4.2.6.8 and 6.1.1.4'
O O 0.0106 0.0060 'International Tables Vol C Tables 4.2.6.8 and 6.1.1.4'

loop_
_geom_angle_atom_site_label_1
_geom_angle_atom_site_label_2
_geom_angle_atom_site_label_3
_geom_angle
_geom_angle_site_symmetry_1
_geom_angle_site_symmetry_3
C10A O1 H1 109.5 . .
C8A O2 H2 109.5 . .
C15A O3 H3 109.5 . .
C3A O4 H4 109.5 . .
C4D C3D N2D 172(3) 4_565 .
C4D C3D C4D 20.8(11) 4_565 .
N2D C3D C4D 167(3) . .
C4D C3D C3D 65.1(14) 4_565 4_565
N2D C3D C3D 122.8(19) . 4_565
C4D C3D C3D 44.4(11) . 4_565
C2A C1A C2A 123.8(4) . 4_565
C2A C1A H1A 118.1 . .
C2A C1A H1A 118.1 4_565 .
C3A C2A C1A 117.1(3) . .
C3A C2A C5A 121.2(3) . .
C1A C2A C5A 121.8(3) . .
O4 C3A C4A 115.7(3) . .
O4 C3A C2A 123.3(3) . .
C4A C3A C2A 121.0(3) . .
C3A C4A C3A 120.1(4) . 4_565
C3A C4A H4A 120.0 . .
C3A C4A H4A 120.0 4_565 .
C2A C5A C11A 111.1(2) . .
C2A C5A C17A 113.4(3) . .
C11A C5A C17A 112.0(2) . .
C2A C5A H5A 106.6 . .
C11A C5A H5A 106.6 . .
C17A C5A H5A 106.6 . .
C11A C6A C7A 123.4(3) . .
C11A C6A H6A 118.3 . .
C7A C6A H6A 118.3 . .
C6A C7A C8A 117.0(3) . .
C6A C7A C12A 121.3(3) . .
C8A C7A C12A 121.7(3) . .
O2 C8A C9A 121.4(3) . .
O2 C8A C7A 117.5(3) . .
C9A C8A C7A 121.1(3) . .
C8A C9A C10A 119.9(3) . .
C8A C9A H9A 120.1 . .
C10A C9A H9A 120.1 . .
O1 C10A C9A 120.8(3) . .
O1 C10A C11A 117.9(3) . .
C9A C10A C11A 121.3(3) . .
C10A C11A C6A 117.3(3) . .
C10A C11A C5A 122.0(3) . .
C6A C11A C5A 120.8(3) . .
C14A C12A C18A 113.7(3) . .
C14A C12A C7A 110.5(2) . .
C18A C12A C7A 111.4(3) . .
C14A C12A H12A 106.9 . .
C18A C12A H12A 106.9 . .
C7A C12A H12A 106.9 . .
C14A C13A C14A 124.2(4) 4_565 .
C14A C13A H13A 117.9 4_565 .
C14A C13A H13A 117.9 . .
C13A C14A C15A 116.8(3) . .
C13A C14A C12A 122.8(3) . .
C15A C14A C12A 120.4(3) . .
O3 C15A C16A 116.0(3) . .
O3 C15A C14A 123.1(3) . .
C16A C15A C14A 120.9(3) . .
C15A C16A C15A 120.5(4) . 4_565
C15A C16A H16A 119.8 . .
C15A C16A H16A 119.8 4_565 .
C5A C17A H17A 109.5 . .
C5A C17A H17B 109.5 . .
H17A C17A H17B 109.5 . .
C5A C17A H17C 109.5 . .
H17A C17A H17C 109.5 . .
H17B C17A H17C 109.5 . .
C12A C18A H18A 109.5 . .
C12A C18A H18B 109.5 . .
H18A C18A H18B 109.5 . .
C12A C18A H18C 109.5 . .
H18A C18A H18C 109.5 . .
H18B C18A H18C 109.5 . .
C1B N1B C5B 117.1(3) . .
N1B C1B C2B 123.4(3) . .
N1B C1B H1B 118.3 . .
C2B C1B H1B 118.3 . .
C12B N2B C8B 117.2(3) . .
C3B C2B C1B 119.5(3) . .
C3B C2B H2B 120.2 . .
C1B C2B H2B 120.2 . .
C2B C3B C4B 117.1(3) . .
C2B C3B C6B 119.4(3) . .
C4B C3B C6B 123.5(3) . .
C5B C4B C3B 119.8(3) . .
C5B C4B H4B 120.1 . .
C3B C4B H4B 120.1 . .
N1B C5B C4B 123.1(3) . .
N1B C5B H5B 118.4 . .
C4B C5B H5B 118.4 . .
C7B C6B C3B 124.1(4) . .
C7B C6B H6B 123(2) . .
C3B C6B H6B 112(2) . .
C6B C7B C10B 125.4(4) . .
C6B C7B H7B 120(2) . .
C10B C7B H7B 114(2) . .
N2B C8B C9B 122.9(3) . .
N2B C8B H8B 118.5 . .
C9B C8B H8B 118.5 . .
C10B C9B C8B 120.0(3) . .
C10B C9B H9B 120.0 . .
C8B C9B H9B 120.0 . .
C9B C10B C11B 116.6(3) . .
C9B C10B C7B 124.0(3) . .
C11B C10B C7B 119.4(3) . .
C12B C11B C10B 120.0(3) . .
C12B C11B H11B 120.0 . .
C10B C11B H11B 120.0 . .
N2B C12B C11B 123.2(3) . .
N2B C12B H12B 118.4 . .
C11B C12B H12B 118.4 . .
C1C N1C C1C 44(2) 4_565 .
C1C C1C N1C 68.2(11) 4_565 .
C1C C1C C2C 115.9(11) 4_565 .
N1C C1C C2C 175.8(19) . .
N1D C1D C2D 177(3) . .
N1D C1D C1D 135.6(15) . 4_565
C2D C1D C1D 43.3(12) . 4_565
C1D C2D C1D 93(2) 4_565 .
C4D C4D C3D 114.9(14) 4_565 4_565
C4D C4D C3D 44.4(11) 4_565 .
C3D C4D C3D 70(2) 4_565 .
N1E C1E C2E 179.5(15) . .
N2E C3E C4E 173.5(19) . .
N3E C5E C6E 179.2(11) . .
C6E C6E C5E 160.7(4) 4_565 .
N2C C3C C4C 172(2) . .
N2C C3C C3C 43.7(11) . 4_565
C4C C3C C3C 133.5(13) . 4_565
C3C N2C C3C 93(2) . 4_565

loop_
_geom_bond_atom_site_label_1
_geom_bond_atom_site_label_2
_geom_bond_distance
_geom_bond_site_symmetry_2
O1 C10A 1.382(4) .
O1 H1 0.8400 .
O2 C8A 1.371(4) .
O2 H2 0.8400 .
O3 C15A 1.372(4) .
O3 H3 0.8400 .
O4 C3A 1.375(4) .
O4 H4 0.8400 .
C3D C4D 1.08(3) 4_565
C3D N2D 1.15(3) .
C3D C4D 1.41(3) .
C3D C3D 1.46(5) 4_565
C1A C2A 1.396(4) .
C1A C2A 1.396(4) 4_565
C1A H1A 0.9500 .
C2A C3A 1.393(4) .
C2A C5A 1.519(4) .
C3A C4A 1.392(4) .
C4A C3A 1.393(4) 4_565
C4A H4A 0.9500 .
C5A C11A 1.525(4) .
C5A C17A 1.528(4) .
C5A H5A 1.0000 .
C6A C11A 1.394(4) .
C6A C7A 1.398(4) .
C6A H6A 0.9500 .
C7A C8A 1.399(5) .
C7A C12A 1.528(4) .
C8A C9A 1.387(4) .
C9A C10A 1.388(4) .
C9A H9A 0.9500 .
C10A C11A 1.391(5) .
C12A C14A 1.520(5) .
C12A C18A 1.525(4) .
C12A H12A 1.0000 .
C13A C14A 1.390(4) 4_565
C13A C14A 1.390(4) .
C13A H13A 0.9500 .
C14A C15A 1.408(4) .
C15A C16A 1.384(4) .
C16A C15A 1.384(4) 4_565
C16A H16A 0.9500 .
C17A H17A 0.9800 .
C17A H17B 0.9800 .
C17A H17C 0.9800 .
C18A H18A 0.9800 .
C18A H18B 0.9800 .
C18A H18C 0.9800 .
N1B C1B 1.337(5) .
N1B C5B 1.347(4) .
C1B C2B 1.391(5) .
C1B H1B 0.9500 .
N2B C12B 1.330(5) .
N2B C8B 1.345(4) .
C2B C3B 1.391(5) .
C2B H2B 0.9500 .
C3B C4B 1.394(5) .
C3B C6B 1.466(5) .
C4B C5B 1.384(5) .
C4B H4B 0.9500 .
C5B H5B 0.9500 .
C6B C7B 1.334(5) .
C6B H6B 1.03(4) .
C7B C10B 1.469(4) .
C7B H7B 1.03(4) .
C8B C9B 1.386(5) .
C8B H8B 0.9500 .
C9B C10B 1.384(5) .
C9B H9B 0.9500 .
C10B C11B 1.393(5) .
C11B C12B 1.384(5) .
C11B H11B 0.9500 .
C12B H12B 0.9500 .
N1C C1C 1.16(3) 4_565
N1C C1C 1.16(3) .
C1C C1C 0.86(3) 4_565
C1C C2C 1.57(3) .
N1D C1D 1.20(3) .
C1D C2D 1.33(3) .
C1D C1D 1.94(4) 4_565
C2D C1D 1.33(3) 4_565
C4D C4D 0.55(3) 4_565
C4D C3D 1.08(3) 4_565
N1E C1E 1.086(15) .
C1E C2E 1.415(19) .
N2E C3E 1.12(3) .
N3E C5E 1.148(17) .
C3E C4E 1.66(4) .
C5E C6E 1.485(14) .
C6E C6E 0.663(14) 4_565
C4C C3C 1.58(3) .
C3C N2C 1.29(3) .
C3C C3C 1.86(4) 4_565
N2C C3C 1.29(3) 4_565

loop_
_geom_torsion_atom_site_label_1
_geom_torsion_atom_site_label_2
_geom_torsion_atom_site_label_3
_geom_torsion_atom_site_label_4
_geom_torsion
_geom_torsion_site_symmetry_1
_geom_torsion_site_symmetry_4
C2A C1A C2A C3A 1.5(6) 4_565 .
C2A C1A C2A C5A -179.3(2) 4_565 .
C1A C2A C3A O4 179.6(3) . .
C5A C2A C3A O4 0.4(4) . .
C1A C2A C3A C4A -0.8(5) . .
C5A C2A C3A C4A 179.9(3) . .
O4 C3A C4A C3A 179.9(3) . 4_565
C2A C3A C4A C3A 0.3(6) . 4_565
C3A C2A C5A C11A 81.4(3) . .
C1A C2A C5A C11A -97.8(3) . .
C3A C2A C5A C17A -151.5(3) . .
C1A C2A C5A C17A 29.3(4) . .
C11A C6A C7A C8A 0.2(5) . .
C11A C6A C7A C12A 179.9(3) . .
C6A C7A C8A O2 179.4(3) . .
C12A C7A C8A O2 -0.3(4) . .
C6A C7A C8A C9A -0.6(5) . .
C12A C7A C8A C9A 179.7(3) . .
O2 C8A C9A C10A -178.7(3) . .
C7A C8A C9A C10A 1.2(5) . .
C8A C9A C10A O1 177.8(3) . .
C8A C9A C10A C11A -1.5(5) . .
O1 C10A C11A C6A -178.3(3) . .
C9A C10A C11A C6A 1.1(5) . .
O1 C10A C11A C5A 1.0(4) . .
C9A C10A C11A C5A -179.7(3) . .
C7A C6A C11A C10A -0.4(5) . .
C7A C6A C11A C5A -179.7(3) . .
C2A C5A C11A C10A -99.9(3) . .
C17A C5A C11A C10A 132.2(3) . .
C2A C5A C11A C6A 79.4(4) . .
C17A C5A C11A C6A -48.6(4) . .
C6A C7A C12A C14A -78.4(4) . .
C8A C7A C12A C14A 101.2(3) . .
C6A C7A C12A C18A 49.0(4) . .
C8A C7A C12A C18A -131.3(3) . .
C14A C13A C14A C15A -0.4(6) 4_565 .
C14A C13A C14A C12A -178.5(2) 4_565 .
C18A C12A C14A C13A -26.2(4) . .
C7A C12A C14A C13A 100.0(4) . .
C18A C12A C14A C15A 155.8(3) . .
C7A C12A C14A C15A -78.0(3) . .
C13A C14A C15A O3 -179.5(3) . .
C12A C14A C15A O3 -1.4(4) . .
C13A C14A C15A C16A 0.6(5) . .
C12A C14A C15A C16A 178.7(3) . .
O3 C15A C16A C15A 179.3(3) . 4_565
C14A C15A C16A C15A -0.8(6) . 4_565
C5B N1B C1B C2B -0.8(5) . .
N1B C1B C2B C3B -0.3(5) . .
C1B C2B C3B C4B 1.0(5) . .
C1B C2B C3B C6B 179.0(3) . .
C2B C3B C4B C5B -0.5(5) . .
C6B C3B C4B C5B -178.4(4) . .
C1B N1B C5B C4B 1.4(6) . .
C3B C4B C5B N1B -0.8(6) . .
C2B C3B C6B C7B 172.6(3) . .
C4B C3B C6B C7B -9.5(5) . .
C3B C6B C7B C10B 177.3(3) . .
C12B N2B C8B C9B -0.5(5) . .
N2B C8B C9B C10B -0.5(5) . .
C8B C9B C10B C11B 1.0(5) . .
C8B C9B C10B C7B -178.8(3) . .
C6B C7B C10B C9B -8.3(5) . .
C6B C7B C10B C11B 172.0(3) . .
C9B C10B C11B C12B -0.5(5) . .
C7B C10B C11B C12B 179.3(3) . .
C8B N2B C12B C11B 1.0(5) . .
C10B C11B C12B N2B -0.5(5) . .
C1C N1C C1C C2C 169(34) 4_565 .
N1D C1D C2D C1D -73(40) . 4_565
N2D C3D C4D C4D 169(13) . 4_565
C3D C3D C4D C4D 180.000(12) 4_565 4_565
C4D C3D C4D C3D 180.000(17) 4_565 4_565
N2D C3D C4D C3D -11(13) . 4_565
N3E C5E C6E C6E 62(100) . 4_565
C4C C3C N2C C3C 74(16) . 4_565
